data_7234422
loop_
_publ_author_name
'Liang Xu'
'Hai Zhu'
'Guankui Long'
'Jun Zhao'
'Dongsheng Li'
'Rakesh Ganguly'
'Yongxin Li'
'Qing-Hua Xu'
'Qichun Zhang'

_publ_section_title
;
 4-Diphenylamino-phenyl substituted pyrazine: nonlinear optical switching
 by protonation
;
_journal_name_full 'Journal of Materials Chemistry C'
_journal_page_first 9191
_journal_page_last 9196
_journal_paper_doi 10.1039/C5TC01657F
_journal_volume 3
_journal_year 2015
_chemical_formula_sum 'C44 H32 N4'
_chemical_formula_weight 616.73
_space_group_crystal_system triclinic
_space_group_IT_number 2
_space_group_name_Hall '-P 1'
_space_group_name_H-M_alt 'P -1'
_atom_sites_solution_hydrogens geom
_cell_angle_alpha 97.458(3)
_cell_angle_beta 104.211(3)
_cell_angle_gamma 109.487(3)
_cell_formula_units_Z 4
_cell_length_a 10.9996(4)
_cell_length_b 15.5466(7)
_cell_length_c 20.7794(10)
_cell_measurement_reflns_used 7837
_cell_measurement_temperature 103.(2)
_cell_measurement_theta_max 28.5751
_cell_measurement_theta_min 2.8051
_cell_volume 3159.0(3)
_computing_cell_refinement 'SAINT V8.34A (Bruker AXS Inc., 2013)'
_computing_data_collection 'APEX2 (Bruker AXS Inc., 2014)'
_computing_data_reduction 'SAINT V8.34A (Bruker AXS Inc., 2013)'
_computing_molecular_graphics 'XP (Bruker AXS Inc., 2014)'
_computing_publication_material 'APEX2 (Bruker AXS Inc., 2014)'
_computing_structure_refinement 'SHELXL-2014/6 (Sheldrick, 2014)'
_diffrn_ambient_temperature 103.(2)
_diffrn_detector_area_resol_mean 8.3333
_diffrn_measured_fraction_theta_full 0.991
_diffrn_measured_fraction_theta_max 0.991
_diffrn_measurement_device_type 'CCD area detector'
_diffrn_measurement_method 'phi and omega scans'
_diffrn_radiation_monochromator graphite
_diffrn_radiation_type MoK\a
_diffrn_radiation_wavelength 0.71073
_diffrn_reflns_av_R_equivalents 0.2025
_diffrn_reflns_av_unetI/netI 0.2437
_diffrn_reflns_limit_h_max 14
_diffrn_reflns_limit_h_min -14
_diffrn_reflns_limit_k_max 21
_diffrn_reflns_limit_k_min -21
_diffrn_reflns_limit_l_max 28
_diffrn_reflns_limit_l_min -28
_diffrn_reflns_number 76801
_diffrn_reflns_theta_full 28.87
_diffrn_reflns_theta_max 28.87
_diffrn_reflns_theta_min 2.02
_diffrn_source 'fine-focus sealed tube'
_exptl_absorpt_coefficient_mu 0.077
_exptl_absorpt_correction_T_max 1.00
_exptl_absorpt_correction_T_min 0.87
_exptl_absorpt_correction_type multi-scan
_exptl_absorpt_process_details 'SADABS V2014/4 (Bruker AXS Inc.)'
_exptl_crystal_colour yellow
_exptl_crystal_density_diffrn 1.297
_exptl_crystal_density_method 'not measured'
_exptl_crystal_description plate
_exptl_crystal_F_000 1296
_exptl_crystal_size_max 0.420
_exptl_crystal_size_mid 0.160
_exptl_crystal_size_min 0.040
_refine_diff_density_max 0.310
_refine_diff_density_min -0.361
_refine_ls_extinction_method none
_refine_ls_goodness_of_fit_ref 0.905
_refine_ls_hydrogen_treatment constr
_refine_ls_matrix_type full
_refine_ls_number_parameters 865
_refine_ls_number_reflns 16434
_refine_ls_number_restraints 0
_refine_ls_restrained_S_all 0.905
_refine_ls_R_factor_all 0.2432
_refine_ls_R_factor_gt 0.0780
_refine_ls_shift/su_max 0.001
_refine_ls_shift/su_mean 0.000
_refine_ls_structure_factor_coef Fsqd
_refine_ls_weighting_details 'w=1/[\s^2^(Fo^2^)+(0.0707P)^2^] where P=(Fo^2^+2Fc^2^)/3'
_refine_ls_weighting_scheme calc
_refine_ls_wR_factor_gt 0.1405
_refine_ls_wR_factor_ref 0.2041
_reflns_number_gt 5742
_reflns_number_total 16434
_reflns_threshold_expression 'I > 2\s(I)'
_cod_data_source_file J-Mater-Chem-C-2015-3-9191.cif
_cod_data_source_block I
_cod_original_cell_volume 3159.0(2)
_cod_database_code 7234422

loop_
_space_group_symop_operation_xyz
'x, y, z'
'-x, -y, -z'

loop_
_atom_site_type_symbol
_atom_site_label
_atom_site_fract_x
_atom_site_fract_y
_atom_site_fract_z
_atom_site_U_iso_or_equiv
_atom_site_adp_type
_atom_site_calc_flag
_atom_site_refinement_flags_adp
_atom_site_refinement_flags_occupancy
_atom_site_refinement_flags_posn
_atom_site_occupancy
_atom_site_disorder_assembly
_atom_site_disorder_group
C C1 0.2348(3) 0.0867(2) 0.14824(18) 0.0262(8) Uani d . . . 1 . .
C C2 0.2032(3) 0.0529(2) 0.20341(18) 0.0293(8) Uani d . . . 1 . .
H H2 0.246 0.0916 0.2483 0.035 Uiso calc U . R 1 . .
C C3 0.1087(3) -0.0377(2) 0.1926(2) 0.0330(9) Uani d . . . 1 . .
H H3 0.0889 -0.0615 0.2303 0.04 Uiso calc U . R 1 . .
C C4 0.0440(3) -0.0929(2) 0.1274(2) 0.0364(10) Uani d . . . 1 . .
H H4 -0.0218 -0.1541 0.1199 0.044 Uiso calc U . R 1 . .
C C5 0.0752(3) -0.0588(2) 0.0726(2) 0.0348(9) Uani d . . . 1 . .
H H5 0.0305 -0.097 0.0277 0.042 Uiso calc U . R 1 . .
C C6 0.1705(3) 0.0302(2) 0.08280(18) 0.0304(9) Uani d . . . 1 . .
H H6 0.192 0.0527 0.045 0.036 Uiso calc U . R 1 . .
C C7 0.3126(3) 0.2322(2) 0.10928(17) 0.0239(8) Uani d . . . 1 . .
C C8 0.4174(3) 0.2784(2) 0.08479(17) 0.0291(8) Uani d . . . 1 . .
H H8 0.5038 0.2749 0.1012 0.035 Uiso calc U . R 1 . .
C C9 0.3952(3) 0.3294(2) 0.03650(18) 0.0342(9) Uani d . . . 1 . .
H H9 0.4676 0.3616 0.0204 0.041 Uiso calc U . R 1 . .
C C10 0.2702(3) 0.3346(2) 0.01113(18) 0.0333(9) Uani d . . . 1 . .
H H10 0.256 0.3695 -0.0223 0.04 Uiso calc U . R 1 . .
C C11 0.1665(3) 0.2882(2) 0.03510(17) 0.0297(9) Uani d . . . 1 . .
H H11 0.08 0.2913 0.0181 0.036 Uiso calc U . R 1 . .
C C12 0.1869(3) 0.2369(2) 0.08380(17) 0.0275(8) Uani d . . . 1 . .
H H12 0.1143 0.2049 0.0997 0.033 Uiso calc U . R 1 . .
C C13 0.4588(3) 0.2077(2) 0.21046(17) 0.0241(8) Uani d . . . 1 . .
C C14 0.5159(3) 0.1433(2) 0.22764(18) 0.0302(9) Uani d . . . 1 . .
H H14 0.469 0.0789 0.2052 0.036 Uiso calc U . R 1 . .
C C15 0.6402(3) 0.1721(2) 0.27695(18) 0.0284(8) Uani d . . . 1 . .
H H15 0.6778 0.1268 0.2873 0.034 Uiso calc U . R 1 . .
C C16 0.7121(3) 0.2653(2) 0.31193(16) 0.0222(8) Uani d . . . 1 . .
C C17 0.6527(3) 0.3291(2) 0.29567(16) 0.0237(8) Uani d . . . 1 . .
H H17 0.6983 0.3931 0.3193 0.028 Uiso calc U . R 1 . .
C C18 0.5288(3) 0.3015(2) 0.24582(17) 0.0261(8) Uani d . . . 1 . .
H H18 0.491 0.3467 0.2356 0.031 Uiso calc U . R 1 . .
C C19 0.8457(3) 0.2881(2) 0.36507(17) 0.0233(8) Uani d . . . 1 . .
C C20 0.9541(3) 0.3791(2) 0.38710(16) 0.0207(7) Uani d . . . 1 . .
C C21 1.0886(3) 0.3201(2) 0.45679(16) 0.0230(8) Uani d . . . 1 . .
C C22 1.2159(3) 0.3329(2) 0.50036(16) 0.0247(8) Uani d . . . 1 . .
H H22 1.2888 0.3922 0.5127 0.03 Uiso calc U . R 1 . .
C C23 1.2341(3) 0.2587(2) 0.52511(17) 0.0311(9) Uani d . . . 1 . .
H H23 1.3206 0.2662 0.5538 0.037 Uiso calc U . R 1 . .
C C24 1.1254(4) 0.1719(2) 0.50800(17) 0.0314(9) Uani d . . . 1 . .
H H24 1.1388 0.1216 0.5262 0.038 Uiso calc U . R 1 . .
C C25 1.0009(3) 0.1583(2) 0.46569(17) 0.0265(8) Uani d . . . 1 . .
H H25 0.9279 0.0994 0.4552 0.032 Uiso calc U . R 1 . .
C C26 0.9810(3) 0.2325(2) 0.43758(16) 0.0219(8) Uani d . . . 1 . .
C C27 0.9465(3) 0.4612(2) 0.35971(16) 0.0204(7) Uani d . . . 1 . .
C C28 0.9299(3) 0.5342(2) 0.39804(17) 0.0250(8) Uani d . . . 1 . .
H H28 0.9268 0.5326 0.4432 0.03 Uiso calc U . R 1 . .
C C29 0.9177(3) 0.6093(2) 0.37138(17) 0.0236(8) Uani d . . . 1 . .
H H29 0.9054 0.6584 0.398 0.028 Uiso calc U . R 1 . .
C C30 0.9233(3) 0.6127(2) 0.30545(17) 0.0225(8) Uani d . . . 1 . .
C C31 0.9482(3) 0.5426(2) 0.26811(17) 0.0238(8) Uani d . . . 1 . .
H H31 0.9576 0.5463 0.2242 0.029 Uiso calc U . R 1 . .
C C32 0.9592(3) 0.4678(2) 0.29514(17) 0.0251(8) Uani d . . . 1 . .
H H32 0.9756 0.4201 0.2694 0.03 Uiso calc U . R 1 . .
C C33 0.9717(3) 0.7791(2) 0.31111(17) 0.0255(8) Uani d . . . 1 . .
C C34 0.9124(3) 0.8426(2) 0.32365(18) 0.0311(9) Uani d . . . 1 . .
H H34 0.8164 0.8225 0.3092 0.037 Uiso calc U . R 1 . .
C C35 0.9915(4) 0.9351(2) 0.35707(18) 0.0352(9) Uani d . . . 1 . .
H H35 0.9497 0.9785 0.3639 0.042 Uiso calc U . R 1 . .
C C36 1.1313(4) 0.9647(2) 0.38053(19) 0.0379(10) Uani d . . . 1 . .
H H36 1.1852 1.0281 0.4037 0.045 Uiso calc U . R 1 . .
C C37 1.1922(4) 0.9018(2) 0.37014(18) 0.0325(9) Uani d . . . 1 . .
H H37 1.2881 0.9219 0.3866 0.039 Uiso calc U . R 1 . .
C C38 1.1135(3) 0.8094(2) 0.33567(17) 0.0294(8) Uani d . . . 1 . .
H H38 1.1559 0.7663 0.3286 0.035 Uiso calc U . R 1 . .
C C39 0.7720(3) 0.6562(2) 0.22248(16) 0.0238(8) Uani d . . . 1 . .
C C40 0.7434(3) 0.7173(2) 0.18361(18) 0.0308(9) Uani d . . . 1 . .
H H40 0.8099 0.7783 0.1909 0.037 Uiso calc U . R 1 . .
C C41 0.6186(4) 0.6901(3) 0.13424(19) 0.0412(10) Uani d . . . 1 . .
H H41 0.5994 0.7331 0.1088 0.049 Uiso calc U . R 1 . .
C C42 0.5218(4) 0.6008(3) 0.1218(2) 0.0418(10) Uani d . . . 1 . .
H H42 0.436 0.5828 0.0883 0.05 Uiso calc U . R 1 . .
C C43 0.5503(3) 0.5385(2) 0.15793(18) 0.0338(9) Uani d . . . 1 . .
H H43 0.4852 0.4765 0.1485 0.041 Uiso calc U . R 1 . .
C C44 0.6736(3) 0.5656(2) 0.20811(17) 0.0269(8) Uani d . . . 1 . .
H H44 0.6918 0.522 0.2332 0.032 Uiso calc U . R 1 . .
C C46 -0.2498(3) 0.0845(2) 0.12322(18) 0.0280(8) Uani d . . . 1 . .
C C47 -0.3889(3) 0.0581(2) 0.10172(17) 0.0318(9) Uani d . . . 1 . .
H H47 -0.4272 0.1042 0.1063 0.038 Uiso calc U . R 1 . .
C C48 -0.4730(3) -0.0352(2) 0.07345(18) 0.0343(9) Uani d . . . 1 . .
H H48 -0.5686 -0.0529 0.0594 0.041 Uiso calc U . R 1 . .
C C49 -0.4184(3) -0.1027(2) 0.06558(19) 0.0359(9) Uani d . . . 1 . .
H H49 -0.4759 -0.1666 0.0457 0.043 Uiso calc U . R 1 . .
C C50 -0.2789(3) -0.0762(2) 0.08700(19) 0.0366(10) Uani d . . . 1 . .
H H50 -0.2408 -0.1222 0.082 0.044 Uiso calc U . R 1 . .
C C51 -0.1944(3) 0.0167(2) 0.11567(18) 0.0331(9) Uani d . . . 1 . .
H H51 -0.0988 0.0343 0.1302 0.04 Uiso calc U . R 1 . .
C C52 -0.1957(3) 0.2420(2) 0.10622(18) 0.0248(8) Uani d . . . 1 . .
C C53 -0.2023(3) 0.2234(3) 0.03853(19) 0.0357(9) Uani d . . . 1 . .
H H53 -0.1879 0.1699 0.0198 0.043 Uiso calc U . R 1 . .
C C54 -0.2299(3) 0.2825(3) -0.0022(2) 0.0459(11) Uani d . . . 1 . .
H H54 -0.2358 0.2688 -0.049 0.055 Uiso calc U . R 1 . .
C C55 -0.2489(4) 0.3611(3) 0.0247(2) 0.0494(12) Uani d . . . 1 . .
H H55 -0.2657 0.4024 -0.003 0.059 Uiso calc U . R 1 . .
C C56 -0.2433(3) 0.3793(3) 0.0926(2) 0.0421(11) Uani d . . . 1 . .
H H56 -0.2565 0.4331 0.1116 0.05 Uiso calc U . R 1 . .
C C57 -0.2185(3) 0.3194(2) 0.1327(2) 0.0319(9) Uani d . . . 1 . .
H H57 -0.217 0.3313 0.179 0.038 Uiso calc U . R 1 . .
C C58 -0.0432(3) 0.2143(2) 0.20176(17) 0.0243(8) Uani d . . . 1 . .
C C59 -0.0254(3) 0.1680(2) 0.25387(17) 0.0284(8) Uani d . . . 1 . .
H H59 -0.0987 0.1148 0.2549 0.034 Uiso calc U . R 1 . .
C C60 0.0985(3) 0.1986(2) 0.30451(17) 0.0262(8) Uani d . . . 1 . .
H H60 0.1087 0.1653 0.3394 0.031 Uiso calc U . R 1 . .
C C61 0.2086(3) 0.2770(2) 0.30564(17) 0.0236(8) Uani d . . . 1 . .
C C62 0.1887(3) 0.3240(2) 0.25393(17) 0.0257(8) Uani d . . . 1 . .
H H62 0.2613 0.378 0.2533 0.031 Uiso calc U . R 1 . .
C C63 0.0652(3) 0.2938(2) 0.20319(17) 0.0253(8) Uani d . . . 1 . .
H H63 0.0542 0.3279 0.1689 0.03 Uiso calc U . R 1 . .
C C64 0.3420(3) 0.3003(2) 0.35797(17) 0.0231(8) Uani d . . . 1 . .
C C65 0.4440(3) 0.3939(2) 0.38735(17) 0.0238(8) Uani d . . . 1 . .
C C66 0.5857(3) 0.3322(2) 0.44986(16) 0.0212(7) Uani d . . . 1 . .
C C67 0.7101(3) 0.3449(2) 0.49584(16) 0.0262(8) Uani d . . . 1 . .
H H67 0.7775 0.4062 0.5153 0.031 Uiso calc U . R 1 . .
C C68 0.7343(3) 0.2691(2) 0.51253(17) 0.0282(8) Uani d . . . 1 . .
H H68 0.8181 0.2779 0.5445 0.034 Uiso calc U . R 1 . .
C C69 0.6365(3) 0.1775(2) 0.48301(18) 0.0318(9) Uani d . . . 1 . .
H H69 0.6558 0.1252 0.4943 0.038 Uiso calc U . R 1 . .
C C70 0.5140(3) 0.1638(2) 0.43811(17) 0.0291(8) Uani d . . . 1 . .
H H70 0.448 0.102 0.4185 0.035 Uiso calc U . R 1 . .
C C71 0.4860(3) 0.2410(2) 0.42121(16) 0.0231(8) Uani d . . . 1 . .
C C72 0.4281(3) 0.4788(2) 0.36745(16) 0.0223(8) Uani d . . . 1 . .
C C73 0.5248(3) 0.5354(2) 0.34227(17) 0.0277(8) Uani d . . . 1 . .
H H73 0.6049 0.524 0.3438 0.033 Uiso calc U . R 1 . .
C C74 0.5050(3) 0.6081(2) 0.31516(17) 0.0266(8) Uani d . . . 1 . .
H H74 0.571 0.6461 0.2978 0.032 Uiso calc U . R 1 . .
C C75 0.3884(3) 0.6255(2) 0.31328(17) 0.0237(8) Uani d . . . 1 . .
C C76 0.2987(3) 0.5744(2) 0.34355(17) 0.0263(8) Uani d . . . 1 . .
H H76 0.2229 0.5898 0.3459 0.032 Uiso calc U . R 1 . .
C C77 0.3175(3) 0.5015(2) 0.37040(17) 0.0263(8) Uani d . . . 1 . .
H H77 0.2548 0.4668 0.3909 0.032 Uiso calc U . R 1 . .
C C78 0.2506(3) 0.6561(2) 0.21494(17) 0.0255(8) Uani d . . . 1 . .
C C79 0.1802(3) 0.7110(2) 0.19034(18) 0.0293(9) Uani d . . . 1 . .
H H79 0.2077 0.7741 0.2142 0.035 Uiso calc U . R 1 . .
C C80 0.0699(3) 0.6738(3) 0.13103(18) 0.0335(9) Uani d . . . 1 . .
H H80 0.0221 0.7115 0.115 0.04 Uiso calc U . R 1 . .
C C81 0.0297(4) 0.5828(2) 0.09549(19) 0.0357(9) Uani d . . . 1 . .
H H81 -0.0458 0.5577 0.0551 0.043 Uiso calc U . R 1 . .
C C82 0.0995(3) 0.5282(2) 0.11881(18) 0.0321(9) Uani d . . . 1 . .
H H82 0.0723 0.4655 0.0942 0.039 Uiso calc U . R 1 . .
C C83 0.2092(3) 0.5644(2) 0.17801(18) 0.0289(8) Uani d . . . 1 . .
H H83 0.2567 0.5262 0.1935 0.035 Uiso calc U . R 1 . .
C C84 0.4539(3) 0.7852(2) 0.29714(19) 0.0298(9) Uani d . . . 1 . .
C C85 0.4973(3) 0.8328(2) 0.24960(19) 0.0347(9) Uani d . . . 1 . .
H H85 0.4613 0.8031 0.2024 0.042 Uiso calc U . R 1 . .
C C86 0.5926(4) 0.9233(2) 0.2712(2) 0.0453(11) Uani d . . . 1 . .
H H86 0.6207 0.9563 0.2386 0.054 Uiso calc U . R 1 . .
C C87 0.6476(4) 0.9662(3) 0.3399(2) 0.0569(13) Uani d . . . 1 . .
H H87 0.7141 1.0283 0.3546 0.068 Uiso calc U . R 1 . .
C C88 0.6056(4) 0.9188(3) 0.3870(2) 0.0459(11) Uani d . . . 1 . .
H H88 0.6432 0.9485 0.4342 0.055 Uiso calc U . R 1 . .
C C89 0.5098(3) 0.8287(2) 0.36644(19) 0.0334(9) Uani d . . . 1 . .
H H89 0.4819 0.7962 0.3993 0.04 Uiso calc U . R 1 . .
N N1 0.3323(3) 0.17864(18) 0.15898(14) 0.0255(7) Uani d . . . 1 . .
N N2 0.8595(3) 0.21720(18) 0.39132(13) 0.0240(7) Uani d . . . 1 . .
N N3 1.0713(2) 0.39427(17) 0.43218(13) 0.0222(6) Uani d . . . 1 . .
N N4 0.8964(3) 0.68415(17) 0.27497(14) 0.0254(7) Uani d . . . 1 . .
N N5 -0.1670(3) 0.18161(18) 0.14842(14) 0.0299(7) Uani d . . . 1 . .
N N6 0.3645(3) 0.22644(18) 0.37520(13) 0.0245(7) Uani d . . . 1 . .
N N7 0.5627(3) 0.40854(18) 0.43185(13) 0.0246(7) Uani d . . . 1 . .
N N8 0.3569(3) 0.69203(18) 0.27744(14) 0.0283(7) Uani d . . . 1 . .

loop_
_atom_site_aniso_label
_atom_site_aniso_U_11
_atom_site_aniso_U_22
_atom_site_aniso_U_33
_atom_site_aniso_U_12
_atom_site_aniso_U_13
_atom_site_aniso_U_23
C1 0.0194(18) 0.0260(19) 0.028(2) 0.0055(16) 0.0042(16) 0.0050(17)
C2 0.0269(19) 0.030(2) 0.026(2) 0.0061(17) 0.0067(17) 0.0045(17)
C3 0.032(2) 0.031(2) 0.040(2) 0.0123(18) 0.0152(19) 0.0129(19)
C4 0.031(2) 0.023(2) 0.053(3) 0.0069(17) 0.014(2) 0.009(2)
C5 0.026(2) 0.025(2) 0.039(2) 0.0032(17) 0.0030(18) -0.0045(18)
C6 0.0258(19) 0.033(2) 0.028(2) 0.0091(17) 0.0070(17) 0.0026(18)
C7 0.0209(18) 0.0240(19) 0.020(2) 0.0019(15) 0.0050(16) 0.0038(16)
C8 0.0245(19) 0.029(2) 0.026(2) 0.0054(16) 0.0038(17) 0.0033(17)
C9 0.030(2) 0.038(2) 0.028(2) 0.0038(18) 0.0105(18) 0.0105(18)
C10 0.033(2) 0.031(2) 0.030(2) 0.0058(17) 0.0050(18) 0.0094(18)
C11 0.029(2) 0.028(2) 0.027(2) 0.0094(17) 0.0026(17) 0.0017(17)
C12 0.0250(19) 0.0256(19) 0.026(2) 0.0044(16) 0.0074(17) 0.0010(17)
C13 0.0204(18) 0.0247(19) 0.020(2) 0.0033(15) 0.0039(16) 0.0011(16)
C14 0.030(2) 0.0183(18) 0.031(2) 0.0044(16) 0.0018(18) -0.0030(17)
C15 0.0247(19) 0.0237(19) 0.035(2) 0.0082(16) 0.0072(18) 0.0071(17)
C16 0.0206(17) 0.0205(18) 0.0193(19) 0.0023(15) 0.0042(15) 0.0031(15)
C17 0.0240(18) 0.0207(18) 0.022(2) 0.0041(15) 0.0065(16) 0.0026(15)
C18 0.0263(19) 0.0247(19) 0.026(2) 0.0096(16) 0.0062(17) 0.0045(16)
C19 0.0267(19) 0.0226(18) 0.021(2) 0.0087(16) 0.0099(16) 0.0030(16)
C20 0.0270(19) 0.0207(18) 0.0138(18) 0.0070(15) 0.0083(16) 0.0039(15)
C21 0.0252(19) 0.0236(19) 0.0169(19) 0.0086(16) 0.0032(16) 0.0016(15)
C22 0.0203(18) 0.0264(19) 0.020(2) 0.0029(15) 0.0034(16) 0.0018(16)
C23 0.029(2) 0.043(2) 0.020(2) 0.0158(19) 0.0024(17) 0.0042(18)
C24 0.047(2) 0.027(2) 0.024(2) 0.0193(19) 0.0100(19) 0.0075(17)
C25 0.030(2) 0.0174(18) 0.026(2) 0.0068(16) 0.0045(17) 0.0001(16)
C26 0.0231(18) 0.0225(18) 0.0167(19) 0.0066(16) 0.0052(15) 0.0005(15)
C27 0.0163(17) 0.0170(17) 0.0204(19) -0.0006(14) 0.0044(15) 0.0004(15)
C28 0.0271(19) 0.0221(18) 0.0202(19) 0.0044(15) 0.0056(16) 0.0028(16)
C29 0.0263(18) 0.0174(17) 0.021(2) 0.0045(15) 0.0047(16) -0.0010(15)
C30 0.0177(17) 0.0211(18) 0.023(2) 0.0020(15) 0.0049(15) 0.0045(16)
C31 0.0231(18) 0.0288(19) 0.0182(19) 0.0083(16) 0.0076(15) 0.0027(16)
C32 0.0263(19) 0.0265(19) 0.022(2) 0.0103(16) 0.0075(16) 0.0017(16)
C33 0.034(2) 0.0202(18) 0.022(2) 0.0087(16) 0.0094(17) 0.0044(16)
C34 0.031(2) 0.031(2) 0.033(2) 0.0122(17) 0.0113(18) 0.0094(18)
C35 0.038(2) 0.028(2) 0.037(2) 0.0129(18) 0.0113(19) 0.0006(18)
C36 0.044(2) 0.023(2) 0.038(2) 0.0069(18) 0.010(2) 0.0009(18)
C37 0.032(2) 0.026(2) 0.028(2) 0.0039(17) 0.0034(18) 0.0031(17)
C38 0.033(2) 0.0242(19) 0.029(2) 0.0077(17) 0.0107(18) 0.0083(17)
C39 0.0289(19) 0.0274(19) 0.0168(19) 0.0120(16) 0.0079(16) 0.0053(16)
C40 0.033(2) 0.028(2) 0.031(2) 0.0087(17) 0.0097(18) 0.0118(17)
C41 0.046(2) 0.045(3) 0.035(2) 0.021(2) 0.007(2) 0.016(2)
C42 0.036(2) 0.048(3) 0.039(3) 0.017(2) 0.004(2) 0.011(2)
C43 0.032(2) 0.029(2) 0.033(2) 0.0063(17) 0.0062(19) 0.0043(18)
C44 0.0253(19) 0.0251(19) 0.028(2) 0.0079(16) 0.0067(17) 0.0063(17)
C46 0.0205(18) 0.0228(19) 0.029(2) 0.0007(16) 0.0006(16) -0.0001(16)
C47 0.030(2) 0.031(2) 0.031(2) 0.0089(17) 0.0098(18) 0.0021(18)
C48 0.0232(19) 0.033(2) 0.035(2) 0.0027(17) 0.0002(17) 0.0058(19)
C49 0.031(2) 0.0194(19) 0.038(2) -0.0012(17) -0.0023(19) -0.0002(18)
C50 0.028(2) 0.024(2) 0.047(3) 0.0053(17) 0.0037(19) 0.0012(19)
C51 0.0227(19) 0.032(2) 0.037(2) 0.0069(17) 0.0018(17) 0.0052(18)
C52 0.0167(17) 0.0234(19) 0.027(2) 0.0035(15) 0.0010(16) 0.0029(16)
C53 0.024(2) 0.042(2) 0.030(2) 0.0017(18) 0.0080(18) 0.001(2)
C54 0.025(2) 0.064(3) 0.026(2) -0.008(2) 0.0049(18) 0.009(2)
C55 0.024(2) 0.047(3) 0.063(3) 0.000(2) -0.001(2) 0.030(3)
C56 0.022(2) 0.032(2) 0.062(3) 0.0043(17) 0.005(2) 0.009(2)
C57 0.028(2) 0.031(2) 0.036(2) 0.0117(17) 0.0090(18) 0.0067(18)
C58 0.0237(19) 0.0260(19) 0.0169(19) 0.0083(16) 0.0003(16) -0.0014(16)
C59 0.0238(19) 0.029(2) 0.026(2) 0.0029(16) 0.0085(17) 0.0021(17)
C60 0.029(2) 0.0245(19) 0.022(2) 0.0076(16) 0.0085(17) 0.0018(16)
C61 0.0234(18) 0.0213(18) 0.022(2) 0.0080(15) 0.0035(16) -0.0005(16)
C62 0.0248(19) 0.0244(19) 0.024(2) 0.0079(16) 0.0061(17) -0.0002(16)
C63 0.0268(19) 0.0252(19) 0.020(2) 0.0083(16) 0.0049(17) 0.0010(16)
C64 0.0233(18) 0.0221(18) 0.022(2) 0.0052(15) 0.0077(16) 0.0047(16)
C65 0.0221(18) 0.0233(19) 0.022(2) 0.0041(15) 0.0076(16) 0.0027(16)
C66 0.0200(18) 0.0227(18) 0.0172(19) 0.0047(15) 0.0060(15) 0.0012(15)
C67 0.0263(19) 0.0260(19) 0.019(2) 0.0051(16) 0.0035(16) 0.0006(16)
C68 0.0279(19) 0.033(2) 0.024(2) 0.0111(17) 0.0076(17) 0.0071(17)
C69 0.034(2) 0.031(2) 0.029(2) 0.0121(18) 0.0071(18) 0.0064(18)
C70 0.030(2) 0.0216(19) 0.028(2) 0.0050(16) 0.0053(17) 0.0004(17)
C71 0.0219(18) 0.0239(19) 0.0178(19) 0.0038(16) 0.0051(16) 0.0015(16)
C72 0.0210(18) 0.0184(17) 0.0197(19) 0.0021(15) 0.0035(15) -0.0025(15)
C73 0.0230(19) 0.0225(19) 0.032(2) 0.0051(16) 0.0065(17) 0.0019(17)
C74 0.0248(19) 0.0222(18) 0.027(2) 0.0004(15) 0.0113(17) 0.0033(16)
C75 0.0245(18) 0.0171(17) 0.022(2) 0.0027(15) 0.0046(16) 0.0012(15)
C76 0.0199(18) 0.0247(19) 0.033(2) 0.0062(15) 0.0102(16) 0.0040(17)
C77 0.0258(19) 0.0246(19) 0.026(2) 0.0055(16) 0.0108(16) 0.0045(16)
C78 0.0262(19) 0.0240(19) 0.022(2) 0.0035(16) 0.0079(17) 0.0071(16)
C79 0.034(2) 0.0240(19) 0.028(2) 0.0087(17) 0.0099(18) 0.0050(17)
C80 0.031(2) 0.037(2) 0.036(2) 0.0130(18) 0.0109(19) 0.0151(19)
C81 0.034(2) 0.032(2) 0.031(2) 0.0028(18) 0.0064(18) 0.0083(19)
C82 0.033(2) 0.025(2) 0.028(2) 0.0025(17) 0.0067(18) 0.0003(17)
C83 0.030(2) 0.0228(19) 0.030(2) 0.0057(16) 0.0094(18) 0.0057(17)
C84 0.028(2) 0.0228(19) 0.036(2) 0.0090(16) 0.0068(18) 0.0064(18)
C85 0.035(2) 0.026(2) 0.034(2) 0.0026(17) 0.0081(19) 0.0038(18)
C86 0.039(2) 0.025(2) 0.050(3) -0.0051(19) -0.002(2) 0.014(2)
C87 0.048(3) 0.021(2) 0.072(4) -0.002(2) -0.013(3) 0.011(2)
C88 0.050(3) 0.028(2) 0.042(3) 0.012(2) -0.010(2) 0.002(2)
C89 0.038(2) 0.025(2) 0.034(2) 0.0125(18) 0.0057(19) 0.0039(18)
N1 0.0196(15) 0.0242(16) 0.0211(17) 0.0002(13) -0.0004(13) 0.0018(13)
N2 0.0273(16) 0.0219(15) 0.0188(16) 0.0060(13) 0.0066(13) 0.0016(13)
N3 0.0227(15) 0.0216(15) 0.0205(16) 0.0062(12) 0.0072(13) 0.0040(13)
N4 0.0281(16) 0.0185(15) 0.0248(17) 0.0066(13) 0.0036(14) 0.0041(13)
N5 0.0266(16) 0.0211(16) 0.0305(18) 0.0056(13) -0.0041(14) 0.0021(14)
N6 0.0252(16) 0.0220(15) 0.0211(17) 0.0054(13) 0.0053(13) 0.0014(13)
N7 0.0247(16) 0.0257(16) 0.0206(16) 0.0077(13) 0.0055(13) 0.0043(13)
N8 0.0263(16) 0.0202(16) 0.0289(18) 0.0027(13) 0.0011(14) 0.0048(14)

loop_
_atom_type_symbol
_atom_type_description
_atom_type_scat_dispersion_real
_atom_type_scat_dispersion_imag
_atom_type_scat_source
C C 0.0033 0.0016 'International Tables Vol C Tables 4.2.6.8 and 6.1.1.4'
H H 0.0000 0.0000 'International Tables Vol C Tables 4.2.6.8 and 6.1.1.4'
N N 0.0061 0.0033 'International Tables Vol C Tables 4.2.6.8 and 6.1.1.4'

loop_
_geom_angle_atom_site_label_1
_geom_angle_atom_site_label_2
_geom_angle_atom_site_label_3
_geom_angle_site_symmetry_1
_geom_angle_site_symmetry_3
_geom_angle
C6 C1 C2 . . 119.6(3)
C6 C1 N1 . . 120.2(3)
C2 C1 N1 . . 120.2(3)
C1 C2 C3 . . 119.9(3)
C1 C2 H2 . . 120.1
C3 C2 H2 . . 120.1
C4 C3 C2 . . 120.1(3)
C4 C3 H3 . . 120.0
C2 C3 H3 . . 120.0
C3 C4 C5 . . 119.9(3)
C3 C4 H4 . . 120.1
C5 C4 H4 . . 120.1
C6 C5 C4 . . 120.6(4)
C6 C5 H5 . . 119.7
C4 C5 H5 . . 119.7
C5 C6 C1 . . 120.0(3)
C5 C6 H6 . . 120.0
C1 C6 H6 . . 120.0
C12 C7 C8 . . 119.1(3)
C12 C7 N1 . . 119.9(3)
C8 C7 N1 . . 120.9(3)
C9 C8 C7 . . 119.7(3)
C9 C8 H8 . . 120.2
C7 C8 H8 . . 120.2
C10 C9 C8 . . 121.3(3)
C10 C9 H9 . . 119.3
C8 C9 H9 . . 119.3
C11 C10 C9 . . 118.8(3)
C11 C10 H10 . . 120.6
C9 C10 H10 . . 120.6
C10 C11 C12 . . 120.7(3)
C10 C11 H11 . . 119.6
C12 C11 H11 . . 119.6
C7 C12 C11 . . 120.3(3)
C7 C12 H12 . . 119.8
C11 C12 H12 . . 119.8
C14 C13 C18 . . 118.1(3)
C14 C13 N1 . . 120.7(3)
C18 C13 N1 . . 121.2(3)
C15 C14 C13 . . 120.6(3)
C15 C14 H14 . . 119.7
C13 C14 H14 . . 119.7
C14 C15 C16 . . 122.0(3)
C14 C15 H15 . . 119.0
C16 C15 H15 . . 119.0
C15 C16 C17 . . 117.1(3)
C15 C16 C19 . . 117.2(3)
C17 C16 C19 . . 125.6(3)
C18 C17 C16 . . 121.6(3)
C18 C17 H17 . . 119.2
C16 C17 H17 . . 119.2
C17 C18 C13 . . 120.6(3)
C17 C18 H18 . . 119.7
C13 C18 H18 . . 119.7
N2 C19 C20 . . 120.6(3)
N2 C19 C16 . . 115.3(3)
C20 C19 C16 . . 124.1(3)
N3 C20 C19 . . 121.5(3)
N3 C20 C27 . . 114.8(3)
C19 C20 C27 . . 123.7(3)
N3 C21 C22 . . 119.0(3)
N3 C21 C26 . . 120.3(3)
C22 C21 C26 . . 120.7(3)
C23 C22 C21 . . 119.3(3)
C23 C22 H22 . . 120.4
C21 C22 H22 . . 120.4
C22 C23 C24 . . 120.1(3)
C22 C23 H23 . . 119.9
C24 C23 H23 . . 119.9
C25 C24 C23 . . 121.3(3)
C25 C24 H24 . . 119.3
C23 C24 H24 . . 119.3
C24 C25 C26 . . 119.6(3)
C24 C25 H25 . . 120.2
C26 C25 H25 . . 120.2
N2 C26 C21 . . 121.3(3)
N2 C26 C25 . . 119.8(3)
C21 C26 C25 . . 118.9(3)
C28 C27 C32 . . 118.5(3)
C28 C27 C20 . . 121.0(3)
C32 C27 C20 . . 120.4(3)
C29 C28 C27 . . 121.0(3)
C29 C28 H28 . . 119.5
C27 C28 H28 . . 119.5
C28 C29 C30 . . 119.9(3)
C28 C29 H29 . . 120.1
C30 C29 H29 . . 120.1
C29 C30 C31 . . 119.5(3)
C29 C30 N4 . . 120.2(3)
C31 C30 N4 . . 120.2(3)
C32 C31 C30 . . 119.9(3)
C32 C31 H31 . . 120.1
C30 C31 H31 . . 120.1
C31 C32 C27 . . 121.0(3)
C31 C32 H32 . . 119.5
C27 C32 H32 . . 119.5
C34 C33 C38 . . 118.6(3)
C34 C33 N4 . . 123.4(3)
C38 C33 N4 . . 118.0(3)
C33 C34 C35 . . 120.6(3)
C33 C34 H34 . . 119.7
C35 C34 H34 . . 119.7
C36 C35 C34 . . 120.4(3)
C36 C35 H35 . . 119.8
C34 C35 H35 . . 119.8
C37 C36 C35 . . 119.8(3)
C37 C36 H36 . . 120.1
C35 C36 H36 . . 120.1
C36 C37 C38 . . 120.1(3)
C36 C37 H37 . . 120.0
C38 C37 H37 . . 120.0
C37 C38 C33 . . 120.4(3)
C37 C38 H38 . . 119.8
C33 C38 H38 . . 119.8
C40 C39 C44 . . 117.9(3)
C40 C39 N4 . . 121.3(3)
C44 C39 N4 . . 120.8(3)
C41 C40 C39 . . 120.6(3)
C41 C40 H40 . . 119.7
C39 C40 H40 . . 119.7
C42 C41 C40 . . 120.6(4)
C42 C41 H41 . . 119.7
C40 C41 H41 . . 119.7
C43 C42 C41 . . 119.6(4)
C43 C42 H42 . . 120.2
C41 C42 H42 . . 120.2
C42 C43 C44 . . 120.3(3)
C42 C43 H43 . . 119.9
C44 C43 H43 . . 119.9
C43 C44 C39 . . 121.0(3)
C43 C44 H44 . . 119.5
C39 C44 H44 . . 119.5
C47 C46 C51 . . 119.5(3)
C47 C46 N5 . . 118.5(3)
C51 C46 N5 . . 121.9(3)
C46 C47 C48 . . 120.3(3)
C46 C47 H47 . . 119.8
C48 C47 H47 . . 119.8
C49 C48 C47 . . 120.3(3)
C49 C48 H48 . . 119.8
C47 C48 H48 . . 119.8
C48 C49 C50 . . 119.2(3)
C48 C49 H49 . . 120.4
C50 C49 H49 . . 120.4
C51 C50 C49 . . 120.7(3)
C51 C50 H50 . . 119.6
C49 C50 H50 . . 119.6
C50 C51 C46 . . 119.8(3)
C50 C51 H51 . . 120.1
C46 C51 H51 . . 120.1
C53 C52 C57 . . 119.4(3)
C53 C52 N5 . . 120.4(3)
C57 C52 N5 . . 120.2(3)
C52 C53 C54 . . 120.1(4)
C52 C53 H53 . . 120.0
C54 C53 H53 . . 120.0
C55 C54 C53 . . 120.5(4)
C55 C54 H54 . . 119.8
C53 C54 H54 . . 119.8
C54 C55 C56 . . 119.3(4)
C54 C55 H55 . . 120.4
C56 C55 H55 . . 120.4
C57 C56 C55 . . 120.1(4)
C57 C56 H56 . . 119.9
C55 C56 H56 . . 119.9
C56 C57 C52 . . 120.5(4)
C56 C57 H57 . . 119.7
C52 C57 H57 . . 119.7
C59 C58 C63 . . 118.1(3)
C59 C58 N5 . . 121.1(3)
C63 C58 N5 . . 120.8(3)
C58 C59 C60 . . 120.6(3)
C58 C59 H59 . . 119.7
C60 C59 H59 . . 119.7
C59 C60 C61 . . 121.8(3)
C59 C60 H60 . . 119.1
C61 C60 H60 . . 119.1
C62 C61 C60 . . 117.1(3)
C62 C61 C64 . . 124.1(3)
C60 C61 C64 . . 118.6(3)
C63 C62 C61 . . 121.4(3)
C63 C62 H62 . . 119.3
C61 C62 H62 . . 119.3
C62 C63 C58 . . 121.0(3)
C62 C63 H63 . . 119.5
C58 C63 H63 . . 119.5
N6 C64 C65 . . 120.6(3)
N6 C64 C61 . . 114.4(3)
C65 C64 C61 . . 124.9(3)
N7 C65 C64 . . 121.2(3)
N7 C65 C72 . . 115.4(3)
C64 C65 C72 . . 123.2(3)
N7 C66 C67 . . 119.6(3)
N7 C66 C71 . . 120.5(3)
C67 C66 C71 . . 119.9(3)
C68 C67 C66 . . 119.6(3)
C68 C67 H67 . . 120.2
C66 C67 H67 . . 120.2
C67 C68 C69 . . 120.9(3)
C67 C68 H68 . . 119.6
C69 C68 H68 . . 119.6
C70 C69 C68 . . 120.2(3)
C70 C69 H69 . . 119.9
C68 C69 H69 . . 119.9
C69 C70 C71 . . 119.8(3)
C69 C70 H70 . . 120.1
C71 C70 H70 . . 120.1
N6 C71 C70 . . 119.4(3)
N6 C71 C66 . . 121.1(3)
C70 C71 C66 . . 119.5(3)
C77 C72 C73 . . 118.9(3)
C77 C72 C65 . . 122.2(3)
C73 C72 C65 . . 118.8(3)
C74 C73 C72 . . 120.6(3)
C74 C73 H73 . . 119.7
C72 C73 H73 . . 119.7
C73 C74 C75 . . 119.9(3)
C73 C74 H74 . . 120.1
C75 C74 H74 . . 120.1
C76 C75 C74 . . 119.2(3)
C76 C75 N8 . . 119.8(3)
C74 C75 N8 . . 120.8(3)
C77 C76 C75 . . 121.0(3)
C77 C76 H76 . . 119.5
C75 C76 H76 . . 119.5
C76 C77 C72 . . 119.9(3)
C76 C77 H77 . . 120.0
C72 C77 H77 . . 120.0
C83 C78 C79 . . 118.3(3)
C83 C78 N8 . . 121.3(3)
C79 C78 N8 . . 120.3(3)
C80 C79 C78 . . 120.4(3)
C80 C79 H79 . . 119.8
C78 C79 H79 . . 119.8
C81 C80 C79 . . 120.5(3)
C81 C80 H80 . . 119.7
C79 C80 H80 . . 119.7
C80 C81 C82 . . 119.7(3)
C80 C81 H81 . . 120.2
C82 C81 H81 . . 120.2
C81 C82 C83 . . 120.3(3)
C81 C82 H82 . . 119.8
C83 C82 H82 . . 119.8
C82 C83 C78 . . 120.7(3)
C82 C83 H83 . . 119.6
C78 C83 H83 . . 119.6
C85 C84 C89 . . 119.6(3)
C85 C84 N8 . . 121.9(3)
C89 C84 N8 . . 118.5(3)
C86 C85 C84 . . 119.9(4)
C86 C85 H85 . . 120.1
C84 C85 H85 . . 120.1
C85 C86 C87 . . 120.3(4)
C85 C86 H86 . . 119.8
C87 C86 H86 . . 119.8
C88 C87 C86 . . 119.9(4)
C88 C87 H87 . . 120.1
C86 C87 H87 . . 120.1
C89 C88 C87 . . 120.7(4)
C89 C88 H88 . . 119.7
C87 C88 H88 . . 119.7
C88 C89 C84 . . 119.7(4)
C88 C89 H89 . . 120.2
C84 C89 H89 . . 120.2
C13 N1 C1 . . 119.2(3)
C13 N1 C7 . . 120.6(3)
C1 N1 C7 . . 119.0(3)
C19 N2 C26 . . 118.0(3)
C20 N3 C21 . . 118.1(3)
C39 N4 C33 . . 122.3(3)
C39 N4 C30 . . 116.7(3)
C33 N4 C30 . . 118.1(3)
C58 N5 C52 . . 119.7(3)
C58 N5 C46 . . 122.3(3)
C52 N5 C46 . . 116.1(3)
C64 N6 C71 . . 118.4(3)
C65 N7 C66 . . 118.1(3)
C78 N8 C84 . . 123.1(3)
C78 N8 C75 . . 117.3(3)
C84 N8 C75 . . 117.5(3)

loop_
_geom_bond_atom_site_label_1
_geom_bond_atom_site_label_2
_geom_bond_site_symmetry_2
_geom_bond_distance
C1 C6 . 1.387(4)
C1 C2 . 1.394(4)
C1 N1 . 1.421(4)
C2 C3 . 1.394(4)
C2 H2 . 0.95
C3 C4 . 1.377(5)
C3 H3 . 0.95
C4 C5 . 1.385(5)
C4 H4 . 0.95
C5 C6 . 1.380(4)
C5 H5 . 0.95
C6 H6 . 0.95
C7 C12 . 1.383(4)
C7 C8 . 1.391(4)
C7 N1 . 1.429(4)
C8 C9 . 1.382(5)
C8 H8 . 0.95
C9 C10 . 1.380(5)
C9 H9 . 0.95
C10 C11 . 1.376(5)
C10 H10 . 0.95
C11 C12 . 1.388(4)
C11 H11 . 0.95
C12 H12 . 0.95
C13 C14 . 1.388(4)
C13 C18 . 1.398(4)
C13 N1 . 1.417(4)
C14 C15 . 1.380(4)
C14 H14 . 0.95
C15 C16 . 1.391(4)
C15 H15 . 0.95
C16 C17 . 1.391(4)
C16 C19 . 1.502(4)
C17 C18 . 1.384(4)
C17 H17 . 0.95
C18 H18 . 0.95
C19 N2 . 1.328(4)
C19 C20 . 1.439(4)
C20 N3 . 1.320(4)
C20 C27 . 1.482(4)
C21 N3 . 1.370(4)
C21 C22 . 1.401(4)
C21 C26 . 1.403(4)
C22 C23 . 1.377(4)
C22 H22 . 0.95
C23 C24 . 1.402(5)
C23 H23 . 0.95
C24 C25 . 1.365(4)
C24 H24 . 0.95
C25 C26 . 1.413(4)
C25 H25 . 0.95
C26 N2 . 1.366(4)
C27 C28 . 1.389(4)
C27 C32 . 1.396(4)
C28 C29 . 1.388(4)
C28 H28 . 0.95
C29 C30 . 1.393(4)
C29 H29 . 0.95
C30 C31 . 1.395(4)
C30 N4 . 1.426(4)
C31 C32 . 1.383(4)
C31 H31 . 0.95
C32 H32 . 0.95
C33 C34 . 1.383(4)
C33 C38 . 1.405(4)
C33 N4 . 1.421(4)
C34 C35 . 1.384(4)
C34 H34 . 0.95
C35 C36 . 1.384(5)
C35 H35 . 0.95
C36 C37 . 1.379(5)
C36 H36 . 0.95
C37 C38 . 1.388(4)
C37 H37 . 0.95
C38 H38 . 0.95
C39 C40 . 1.388(4)
C39 C44 . 1.400(4)
C39 N4 . 1.413(4)
C40 C41 . 1.388(5)
C40 H40 . 0.95
C41 C42 . 1.382(5)
C41 H41 . 0.95
C42 C43 . 1.370(5)
C42 H42 . 0.95
C43 C44 . 1.384(4)
C43 H43 . 0.95
C44 H44 . 0.95
C46 C47 . 1.381(4)
C46 C51 . 1.391(4)
C46 N5 . 1.424(4)
C47 C48 . 1.386(4)
C47 H47 . 0.95
C48 C49 . 1.383(5)
C48 H48 . 0.95
C49 C50 . 1.384(5)
C49 H49 . 0.95
C50 C51 . 1.383(4)
C50 H50 . 0.95
C51 H51 . 0.95
C52 C53 . 1.377(5)
C52 C57 . 1.382(4)
C52 N5 . 1.423(4)
C53 C54 . 1.383(5)
C53 H53 . 0.95
C54 C55 . 1.379(5)
C54 H54 . 0.95
C55 C56 . 1.383(6)
C55 H55 . 0.95
C56 C57 . 1.377(5)
C56 H56 . 0.95
C57 H57 . 0.95
C58 C59 . 1.387(4)
C58 C63 . 1.393(4)
C58 N5 . 1.411(4)
C59 C60 . 1.387(4)
C59 H59 . 0.95
C60 C61 . 1.396(4)
C60 H60 . 0.95
C61 C62 . 1.390(4)
C61 C64 . 1.492(4)
C62 C63 . 1.386(4)
C62 H62 . 0.95
C63 H63 . 0.95
C64 N6 . 1.327(4)
C64 C65 . 1.447(4)
C65 N7 . 1.329(4)
C65 C72 . 1.484(4)
C66 N7 . 1.373(4)
C66 C67 . 1.397(4)
C66 C71 . 1.411(4)
C67 C68 . 1.360(4)
C67 H67 . 0.95
C68 C69 . 1.409(4)
C68 H68 . 0.95
C69 C70 . 1.368(4)
C69 H69 . 0.95
C70 C71 . 1.400(4)
C70 H70 . 0.95
C71 N6 . 1.365(4)
C72 C77 . 1.388(4)
C72 C73 . 1.396(4)
C73 C74 . 1.382(4)
C73 H73 . 0.95
C74 C75 . 1.389(4)
C74 H74 . 0.95
C75 C76 . 1.383(4)
C75 N8 . 1.434(4)
C76 C77 . 1.380(4)
C76 H76 . 0.95
C77 H77 . 0.95
C78 C83 . 1.393(4)
C78 C79 . 1.396(4)
C78 N8 . 1.413(4)
C79 C80 . 1.392(5)
C79 H79 . 0.95
C80 C81 . 1.375(5)
C80 H80 . 0.95
C81 C82 . 1.380(5)
C81 H81 . 0.95
C82 C83 . 1.387(4)
C82 H82 . 0.95
C83 H83 . 0.95
C84 C85 . 1.392(5)
C84 C89 . 1.394(5)
C84 N8 . 1.415(4)
C85 C86 . 1.379(5)
C85 H85 . 0.95
C86 C87 . 1.382(5)
C86 H86 . 0.95
C87 C88 . 1.378(5)
C87 H87 . 0.95
C88 C89 . 1.376(5)
C88 H88 . 0.95
C89 H89 . 0.95
